data_7021603
loop_
_publ_author_name
'Lu, Wenjuan'
'Barber, Patrick S.'
'Kelley, Steven P.'
'Rogers, Robin D.'

_publ_section_title
;
 Coordination and extraction of mercury(ii) with an ionic liquid-based
 thione extractant.
;
_journal_issue 36
_journal_name_full 'Dalton transactions (Cambridge, England : 2003)'
_journal_page_first 12908
_journal_page_last 12916
_journal_paper_doi 10.1039/c3dt50410g
_journal_volume 42
_journal_year 2013
_chemical_formula_sum 'C14 H24 Cl4 Hg2 N4 S2'
_chemical_formula_weight 855.48
_chemical_name_systematic
;
?
;
_space_group_IT_number 14
_symmetry_cell_setting monoclinic
_symmetry_space_group_name_Hall '-P 2ybc'
_symmetry_space_group_name_H-M 'P 1 21/c 1'
_atom_sites_solution_hydrogens geom
_atom_sites_solution_primary direct
_atom_sites_solution_secondary difmap
_audit_creation_method SHELXL-97
_cell_angle_alpha 90.00
_cell_angle_beta 103.015(8)
_cell_angle_gamma 90.00
_cell_formula_units_Z 2
_cell_length_a 9.258(5)
_cell_length_b 9.365(5)
_cell_length_c 14.749(9)
_cell_measurement_reflns_used 3045
_cell_measurement_temperature 100(2)
_cell_measurement_theta_max 27.84
_cell_measurement_theta_min 2.60
_cell_volume 1245.9(12)
_computing_cell_refinement 'Bruker SAINT'
_computing_data_collection 'Bruker APEX2'
_computing_data_reduction 'Bruker SAINT'
_computing_molecular_graphics 'Bruker SHELXTL'
_computing_publication_material 'Bruker SHELXTL'
_computing_structure_refinement 'SHELXL-97 (Sheldrick, 2008)'
_computing_structure_solution 'SHELXS-97 (Sheldrick, 2008)'
_diffrn_ambient_temperature 100(2)
_diffrn_measured_fraction_theta_full 0.996
_diffrn_measured_fraction_theta_max 0.996
_diffrn_measurement_device_type 'Bruker APEX-II CCD'
_diffrn_measurement_method '\f and \w scans'
_diffrn_radiation_monochromator graphite
_diffrn_radiation_source 'fine-focus sealed tube'
_diffrn_radiation_type MoK\a
_diffrn_radiation_wavelength 0.71073
_diffrn_reflns_av_R_equivalents 0.0659
_diffrn_reflns_av_sigmaI/netI 0.0722
_diffrn_reflns_limit_h_max 10
_diffrn_reflns_limit_h_min -11
_diffrn_reflns_limit_k_max 11
_diffrn_reflns_limit_k_min -10
_diffrn_reflns_limit_l_max 15
_diffrn_reflns_limit_l_min -17
_diffrn_reflns_number 6212
_diffrn_reflns_theta_full 25.00
_diffrn_reflns_theta_max 25.00
_diffrn_reflns_theta_min 2.60
_exptl_absorpt_coefficient_mu 12.912
_exptl_absorpt_correction_T_max 0.7457
_exptl_absorpt_correction_T_min 0.2533
_exptl_absorpt_correction_type multi-scan
_exptl_absorpt_process_details 'Bruker AXScale'
_exptl_crystal_colour colourless
_exptl_crystal_density_diffrn 2.280
_exptl_crystal_density_meas ?
_exptl_crystal_density_method none
_exptl_crystal_description parallelepiped
_exptl_crystal_F_000 792
_exptl_crystal_size_max 0.35
_exptl_crystal_size_mid 0.25
_exptl_crystal_size_min 0.20
_refine_diff_density_max 2.086
_refine_diff_density_min -3.740
_refine_diff_density_rms 0.258
_refine_ls_extinction_coef 0.0129(11)
_refine_ls_extinction_expression Fc^*^=kFc[1+0.001xFc^2^\l^3^/sin(2\q)]^-1/4^
_refine_ls_extinction_method SHELXL
_refine_ls_goodness_of_fit_ref 0.998
_refine_ls_hydrogen_treatment mixed
_refine_ls_matrix_type full
_refine_ls_number_parameters 121
_refine_ls_number_reflns 2182
_refine_ls_number_restraints 0
_refine_ls_restrained_S_all 0.998
_refine_ls_R_factor_all 0.0666
_refine_ls_R_factor_gt 0.0573
_refine_ls_shift/su_max 0.000
_refine_ls_shift/su_mean 0.000
_refine_ls_structure_factor_coef Fsqd
_refine_ls_weighting_details 'calc w=1/[\s^2^(Fo^2^)+(0.1018P)^2^+0.0000P] where P=(Fo^2^+2Fc^2^)/3'
_refine_ls_weighting_scheme calc
_refine_ls_wR_factor_gt 0.1463
_refine_ls_wR_factor_ref 0.1530
_reflns_number_gt 1758
_reflns_number_total 2182
_reflns_threshold_expression >2sigma(I)
_cod_data_source_file c3dt50410g.txt
_cod_data_source_block Hg2Cl4(C2C2ImT)2
_cod_depositor_comments
;
The following automatic conversions were performed:

'_symmetry_cell_setting' value 'Monoclinic' changed to 'monoclinic'
according to /home/saulius/struct/CIF-dictionaries/cif_core.dic
dictionary named 'cif_core.dic' version 2.4.2 from 2011-04-26.

Automatic conversion script
Id: cif_fix_values 1891 2012-01-12 08:04:46Z andrius 

The following automatic conversions were performed:

'_exptl_crystal_density_meas' value 'not measured' was changed to '?'
- the value is perceived as not measured.

Automatic conversion script
Id: cif_fix_values 3008 2015-01-20 13:52:24Z robertas 
;
_cod_original_cell_volume 1245.9(13)
_cod_original_sg_symbol_H-M P2(1)/c
_cod_database_code 7021603

loop_
_symmetry_equiv_pos_as_xyz
'x, y, z'
'-x, y+1/2, -z+1/2'
'-x, -y, -z'
'x, -y-1/2, z-1/2'

loop_
_atom_site_label
_atom_site_type_symbol
_atom_site_fract_x
_atom_site_fract_y
_atom_site_fract_z
_atom_site_U_iso_or_equiv
_atom_site_adp_type
_atom_site_occupancy
_atom_site_symmetry_multiplicity
_atom_site_calc_flag
_atom_site_refinement_flags
Hg1 Hg 0.42238(4) -0.02969(5) 0.87017(3) 0.0544(3) Uani 1 1 d .
Cl1 Cl 0.3591(3) 0.1405(3) 1.00752(18) 0.0527(7) Uani 1 1 d .
Cl2 Cl 0.2108(3) -0.1813(3) 0.8450(2) 0.0637(8) Uani 1 1 d .
S1 S 0.5299(3) 0.1216(3) 0.76990(19) 0.0526(7) Uani 1 1 d .
N1 N 0.7682(9) 0.2313(9) 0.8955(5) 0.0438(19) Uani 1 1 d .
N2 N 0.8202(10) 0.0386(8) 0.8314(7) 0.045(2) Uani 1 1 d .
C1 C 0.7092(9) 0.1289(10) 0.8356(7) 0.040(2) Uani 1 1 d .
C2 C 0.9167(11) 0.2023(12) 0.9307(7) 0.054(3) Uani 1 1 d .
H2 H 0.9844 0.2578 0.9748 0.065 Uiso 1 1 calc R
C3 C 0.9466(11) 0.0810(15) 0.8906(8) 0.052(3) Uani 1 1 d .
H3 H 1.0396 0.0335 0.9017 0.063 Uiso 1 1 calc R
C4 C 0.8015(14) -0.0965(17) 0.7771(11) 0.085(4) Uani 1 1 d .
H4A H 0.8756 -0.1670 0.8088 0.102 Uiso 1 1 calc R
H4B H 0.7017 -0.1361 0.7751 0.102 Uiso 1 1 calc R
C5 C 0.818(2) -0.076(2) 0.6876(15) 0.112(6) Uani 1 1 d .
H5A H 0.7566 0.0046 0.6594 0.168 Uiso 1 1 calc R
H5B H 0.7878 -0.1624 0.6509 0.168 Uiso 1 1 calc R
H5C H 0.9225 -0.0552 0.6888 0.168 Uiso 1 1 calc R
C6 C 0.6837(15) 0.3570(15) 0.9230(10) 0.077(4) Uani 1 1 d .
H6A H 0.5856 0.3645 0.8794 0.092 Uiso 1 1 calc R
H6B H 0.6673 0.3413 0.9863 0.092 Uiso 1 1 calc R
C7 C 0.768(3) 0.4924(16) 0.9212(16) 0.109(7) Uani 1 1 d .
H7A H 0.8395 0.5045 0.9806 0.163 Uiso 1 1 calc R
H7B H 0.6986 0.5732 0.9112 0.163 Uiso 1 1 calc R
H7C H 0.8203 0.4886 0.8705 0.163 Uiso 1 1 calc R

loop_
_atom_site_aniso_label
_atom_site_aniso_U_11
_atom_site_aniso_U_22
_atom_site_aniso_U_33
_atom_site_aniso_U_23
_atom_site_aniso_U_13
_atom_site_aniso_U_12
Hg1 0.0322(3) 0.0688(5) 0.0649(4) 0.0037(2) 0.0164(2) -0.00208(17)
Cl1 0.0400(13) 0.0609(15) 0.0560(15) -0.0059(12) 0.0082(11) 0.0214(12)
Cl2 0.0372(13) 0.0715(18) 0.087(2) -0.0286(15) 0.0233(13) -0.0085(13)
S1 0.0321(13) 0.0723(17) 0.0521(15) 0.0133(13) 0.0067(11) 0.0018(12)
N1 0.048(5) 0.045(5) 0.043(4) 0.006(4) 0.020(4) 0.008(4)
N2 0.031(5) 0.046(5) 0.062(6) -0.006(4) 0.016(4) 0.000(3)
C1 0.027(4) 0.042(5) 0.052(6) 0.005(4) 0.012(4) 0.000(4)
C2 0.040(5) 0.071(7) 0.049(6) -0.003(5) 0.003(5) -0.003(5)
C3 0.032(5) 0.065(7) 0.060(7) 0.001(6) 0.012(5) 0.007(5)
C4 0.049(7) 0.097(10) 0.110(12) -0.041(10) 0.019(7) 0.002(7)
C5 0.121(16) 0.104(12) 0.127(16) -0.036(13) 0.062(13) -0.017(12)
C6 0.077(9) 0.079(9) 0.073(8) -0.013(7) 0.014(7) 0.029(8)
C7 0.111(16) 0.067(9) 0.141(17) -0.056(10) 0.012(13) 0.008(9)

loop_
_atom_type_symbol
_atom_type_description
_atom_type_scat_dispersion_real
_atom_type_scat_dispersion_imag
_atom_type_scat_source
C C 0.0033 0.0016 'International Tables Vol C Tables 4.2.6.8 and 6.1.1.4'
H H 0.0000 0.0000 'International Tables Vol C Tables 4.2.6.8 and 6.1.1.4'
N N 0.0061 0.0033 'International Tables Vol C Tables 4.2.6.8 and 6.1.1.4'
S S 0.1246 0.1234 'International Tables Vol C Tables 4.2.6.8 and 6.1.1.4'
Cl Cl 0.1484 0.1585 'International Tables Vol C Tables 4.2.6.8 and 6.1.1.4'
Hg Hg -2.3894 9.2266 'International Tables Vol C Tables 4.2.6.8 and 6.1.1.4'

loop_
_geom_angle_atom_site_label_1
_geom_angle_atom_site_label_2
_geom_angle_atom_site_label_3
_geom_angle
_geom_angle_site_symmetry_1
_geom_angle_site_symmetry_3
Cl2 Hg1 S1 133.79(10) . .
Cl2 Hg1 Cl1 110.73(11) . 3_657
S1 Hg1 Cl1 107.13(9) . 3_657
Cl2 Hg1 Cl1 99.00(9) . .
S1 Hg1 Cl1 107.28(11) . .
Cl1 Hg1 Cl1 88.96(8) 3_657 .
Hg1 Cl1 Hg1 91.04(8) 3_657 .
C1 S1 Hg1 99.0(3) . .
C1 N1 C2 109.4(8) . .
C1 N1 C6 125.1(9) . .
C2 N1 C6 125.5(9) . .
C1 N2 C3 110.2(9) . .
C1 N2 C4 124.3(9) . .
C3 N2 C4 125.2(9) . .
N1 C1 N2 106.2(8) . .
N1 C1 S1 126.9(7) . .
N2 C1 S1 126.7(8) . .
C3 C2 N1 106.7(9) . .
C2 C3 N2 107.4(9) . .
C5 C4 N2 111.9(15) . .
C7 C6 N1 110.6(12) . .

loop_
_geom_bond_atom_site_label_1
_geom_bond_atom_site_label_2
_geom_bond_distance
_geom_bond_site_symmetry_2
Hg1 Cl2 2.380(3) .
Hg1 S1 2.418(3) .
Hg1 Cl1 2.604(3) 3_657
Hg1 Cl1 2.743(3) .
Cl1 Hg1 2.604(3) 3_657
S1 C1 1.725(9) .
N1 C1 1.334(12) .
N1 C2 1.383(12) .
N1 C6 1.518(14) .
N2 C1 1.343(12) .
N2 C3 1.353(14) .
N2 C4 1.486(17) .
C2 C3 1.338(17) .
C4 C5 1.38(2) .
C6 C7 1.49(2) .
